data_4024244
loop_
_publ_author_name
'Alena Rudolph'
'Nils Rackelmann'
'Marc-Olivier Turcotte-Savard'
'Mark Lautens'

_publ_section_title
;
Application of Secondary Alkyl Halides to a Domino Aryl Alkylation Reaction
for the Synthesis of Aromatic Heterocycles
;
_journal_name_full 'Journal of Organic Chemistry'
_journal_page_first 289
_journal_page_last 297
_journal_paper_doi 10.1021/jo802180h
_journal_volume 74
_journal_year 2009
_chemical_absolute_configuration ad
_chemical_formula_moiety 'C17 H19 I2 N O2 S'
_chemical_formula_sum 'C17 H19 I2 N O2 S'
_chemical_formula_weight 555.19
_chemical_name_systematic
; 
 ? 
;
_space_group_IT_number 19
_symmetry_cell_setting orthorhombic
_symmetry_space_group_name_Hall 'P 2ac 2ab'
_symmetry_space_group_name_H-M 'P 21 21 21'
_atom_sites_solution_hydrogens geom
_atom_sites_solution_primary direct
_atom_sites_solution_secondary difmap
_audit_creation_method SHELXL-97
_cell_angle_alpha 90.00
_cell_angle_beta 90.00
_cell_angle_gamma 90.00
_cell_formula_units_Z 4
_cell_length_a 6.3406(2)
_cell_length_b 15.9727(3)
_cell_length_c 18.9708(5)
_cell_measurement_reflns_used 12772
_cell_measurement_temperature 150(1)
_cell_measurement_theta_max 27.5
_cell_measurement_theta_min 2.6
_cell_volume 1921.30(9)
_computing_cell_refinement 'Denzo-SMN (Otwinowski & Minor, 1997)'
_computing_data_collection 'Collect (Nonius B.V., 1997-2002)'
_computing_data_reduction Denzo-SMN
_computing_molecular_graphics 'SHELXTL V6.1'
_computing_publication_material 'SHELXTL V6.1'
_computing_structure_refinement 'SHELXTL V6.1(Sheldrick, 2001)'
_computing_structure_solution 'SIR-92 (Altomare et al., 1994)'
_diffrn_ambient_temperature 150(2)
_diffrn_detector_area_resol_mean 9
_diffrn_measured_fraction_theta_full 0.997
_diffrn_measured_fraction_theta_max 0.997
_diffrn_measurement_device_type 'Bruker-Nonius KappaCCD'
_diffrn_measurement_method '\f scans and \w scans with \k offsets'
_diffrn_radiation_monochromator graphite
_diffrn_radiation_source 'fine-focus sealed tube'
_diffrn_radiation_type MoK\a
_diffrn_radiation_wavelength 0.71073
_diffrn_reflns_av_R_equivalents 0.0566
_diffrn_reflns_av_sigmaI/netI 0.0574
_diffrn_reflns_limit_h_max 8
_diffrn_reflns_limit_h_min -8
_diffrn_reflns_limit_k_max 20
_diffrn_reflns_limit_k_min -20
_diffrn_reflns_limit_l_max 24
_diffrn_reflns_limit_l_min -24
_diffrn_reflns_number 12772
_diffrn_reflns_theta_full 27.46
_diffrn_reflns_theta_max 27.46
_diffrn_reflns_theta_min 2.55
_diffrn_standards_decay_% 0
_diffrn_standards_interval_count 0
_diffrn_standards_interval_time 0
_diffrn_standards_number 0
_exptl_absorpt_coefficient_mu 3.390
_exptl_absorpt_correction_T_max 0.825
_exptl_absorpt_correction_T_min 0.654
_exptl_absorpt_correction_type multi-scan
_exptl_absorpt_process_details
; 
multi-scan from symmetry-related measurements 
 Sortav (Blessing 1995) 
;
_exptl_crystal_colour colourless
_exptl_crystal_density_diffrn 1.919
_exptl_crystal_density_method 'not measured'
_exptl_crystal_description neddle
_exptl_crystal_F_000 1064
_exptl_crystal_size_max 0.16
_exptl_crystal_size_mid 0.08
_exptl_crystal_size_min 0.06
_refine_diff_density_max 0.820
_refine_diff_density_min -1.078
_refine_diff_density_rms 0.149
_refine_ls_abs_structure_details 'Flack H D (1983), Acta Cryst. A39, 876-881'
_refine_ls_abs_structure_Flack -0.03(3)
_refine_ls_extinction_coef 0.0017(3)
_refine_ls_extinction_expression Fc^*^=kFc[1+0.001xFc^2^\l^3^/sin(2\q)]^-1/4^
_refine_ls_extinction_method SHELXL
_refine_ls_goodness_of_fit_ref 1.035
_refine_ls_hydrogen_treatment constr
_refine_ls_matrix_type full
_refine_ls_number_parameters 212
_refine_ls_number_reflns 4349
_refine_ls_number_restraints 0
_refine_ls_restrained_S_all 1.035
_refine_ls_R_factor_all 0.0639
_refine_ls_R_factor_gt 0.0405
_refine_ls_shift/su_max 0.000
_refine_ls_shift/su_mean 0.000
_refine_ls_structure_factor_coef Fsqd
_refine_ls_weighting_details 'calc w=1/[\s^2^(Fo^2^)+(0.0482P)^2^+2.0659P] where P=(Fo^2^+2Fc^2^)/3'
_refine_ls_weighting_scheme calc
_refine_ls_wR_factor_gt 0.0889
_refine_ls_wR_factor_ref 0.1016
_reflns_number_gt 3469
_reflns_number_total 4349
_reflns_threshold_expression I>2\s(I)
_cod_data_source_file jo802180h_si_003.cif
_cod_data_source_block
;
;
_cod_depositor_comments
;
The following automatic conversions were performed:
'_symmetry_cell_setting' value 'Orthorhombic' changed to 'orthorhombic'
according to '/home/saulius/struct/CIF-dictionaries/cif_core.dic'
dictionary named 'cif_core.dic' version 2.4.1 from 2010-06-29.

Automatic conversion script
Id: cif_fix_enum 1527 2010-12-29 10:47:43Z saulius 
;
_cod_database_code 4024244

loop_
_symmetry_equiv_pos_as_xyz
'x, y, z'
'-x+1/2, -y, z+1/2'
'x+1/2, -y+1/2, -z'
'-x, y+1/2, -z+1/2'

loop_
_atom_site_label
_atom_site_type_symbol
_atom_site_fract_x
_atom_site_fract_y
_atom_site_fract_z
_atom_site_U_iso_or_equiv
_atom_site_adp_type
_atom_site_occupancy
_atom_site_symmetry_multiplicity
_atom_site_calc_flag
_atom_site_refinement_flags
_atom_site_disorder_assembly
_atom_site_disorder_group
I1 I 0.65716(9) 0.29929(3) 0.33130(3) 0.05720(19) Uani 1 1 d . . .
I2 I 0.35624(7) 0.52817(3) 0.05860(2) 0.03657(14) Uani 1 1 d . . .
S1 S 0.5130(2) 0.57506(10) 0.37977(8) 0.0298(3) Uani 1 1 d . . .
O1 O 0.3252(7) 0.5967(3) 0.3414(2) 0.0367(10) Uani 1 1 d . . .
O2 O 0.4948(7) 0.5331(3) 0.4462(2) 0.0366(10) Uani 1 1 d . . .
N1 N 0.6528(9) 0.5132(3) 0.3276(2) 0.0287(10) Uani 1 1 d . . .
C1 C 0.8374(11) 0.4722(4) 0.3609(3) 0.0307(13) Uani 1 1 d . . .
H1A H 0.8026 0.4584 0.4104 0.037 Uiso 1 1 calc R . .
H1B H 0.9573 0.5119 0.3613 0.037 Uiso 1 1 calc R . .
C2 C 0.9031(11) 0.3932(4) 0.3230(4) 0.0371(16) Uani 1 1 d . . .
H2A H 0.9239 0.4068 0.2721 0.045 Uiso 1 1 calc R . .
C3 C 1.1063(11) 0.3600(5) 0.3517(5) 0.053(2) Uani 1 1 d . . .
H3A H 1.2167 0.4025 0.3464 0.079 Uiso 1 1 calc R . .
H3B H 1.1465 0.3095 0.3257 0.079 Uiso 1 1 calc R . .
H3C H 1.0888 0.3464 0.4017 0.079 Uiso 1 1 calc R . .
C4 C 0.6892(10) 0.5465(4) 0.2568(3) 0.0289(14) Uani 1 1 d . . .
C5 C 0.8651(12) 0.5922(4) 0.2414(3) 0.0329(14) Uani 1 1 d . . .
H5A H 0.9649 0.6038 0.2775 0.039 Uiso 1 1 calc R . .
C6 C 0.8997(11) 0.6219(4) 0.1736(4) 0.0363(16) Uani 1 1 d . . .
H6A H 1.0252 0.6523 0.1638 0.044 Uiso 1 1 calc R . .
C7 C 0.7564(11) 0.6084(4) 0.1204(3) 0.0320(14) Uani 1 1 d . . .
C8 C 0.5788(9) 0.5603(4) 0.1372(3) 0.0270(13) Uani 1 1 d . . .
C9 C 0.5433(10) 0.5296(4) 0.2051(3) 0.0284(13) Uani 1 1 d . . .
H9A H 0.4206 0.4977 0.2153 0.034 Uiso 1 1 calc R . .
C10 C 0.7894(12) 0.6424(4) 0.0484(3) 0.0381(16) Uani 1 1 d . . .
H10A H 0.8949 0.6873 0.0501 0.057 Uiso 1 1 calc R . .
H10B H 0.6561 0.6649 0.0303 0.057 Uiso 1 1 calc R . .
H10C H 0.8391 0.5977 0.0172 0.057 Uiso 1 1 calc R . .
C11 C 0.6683(11) 0.6647(4) 0.3907(3) 0.0274(13) Uani 1 1 d . . .
C12 C 0.6266(12) 0.7357(4) 0.3483(3) 0.0369(16) Uani 1 1 d . . .
H12A H 0.5052 0.7380 0.3190 0.044 Uiso 1 1 calc R . .
C13 C 0.7677(12) 0.8017(4) 0.3507(4) 0.0398(17) Uani 1 1 d . . .
H13A H 0.7398 0.8499 0.3229 0.048 Uiso 1 1 calc R . .
C14 C 0.9465(11) 0.8005(4) 0.3916(3) 0.0329(14) Uani 1 1 d . . .
C15 C 0.9837(11) 0.7299(4) 0.4330(4) 0.0340(15) Uani 1 1 d . . .
H15A H 1.1062 0.7277 0.4618 0.041 Uiso 1 1 calc R . .
C16 C 0.8453(11) 0.6629(4) 0.4329(3) 0.0317(13) Uani 1 1 d . . .
H16A H 0.8722 0.6157 0.4619 0.038 Uiso 1 1 calc R . .
C17 C 1.1019(12) 0.8713(4) 0.3916(4) 0.0435(18) Uani 1 1 d . . .
H17A H 1.0646 0.9113 0.3545 0.065 Uiso 1 1 calc R . .
H17B H 1.2439 0.8494 0.3829 0.065 Uiso 1 1 calc R . .
H17C H 1.0988 0.8996 0.4375 0.065 Uiso 1 1 calc R . .

loop_
_atom_site_aniso_label
_atom_site_aniso_U_11
_atom_site_aniso_U_22
_atom_site_aniso_U_33
_atom_site_aniso_U_23
_atom_site_aniso_U_13
_atom_site_aniso_U_12
I1 0.0324(3) 0.0434(3) 0.0957(4) -0.0182(3) -0.0133(3) 0.0034(2)
I2 0.0289(2) 0.0532(3) 0.0277(2) -0.0038(2) -0.00407(19) -0.0012(2)
S1 0.0232(8) 0.0387(8) 0.0274(8) -0.0031(7) 0.0012(7) 0.0007(7)
O1 0.018(2) 0.052(3) 0.039(2) -0.007(2) -0.006(2) 0.005(2)
O2 0.038(3) 0.046(3) 0.025(2) 0.009(2) 0.005(2) -0.001(2)
N1 0.026(3) 0.037(3) 0.023(2) -0.002(2) -0.006(2) 0.003(2)
C1 0.027(3) 0.037(3) 0.028(3) -0.001(3) -0.003(3) 0.004(3)
C2 0.035(4) 0.035(3) 0.042(4) -0.010(3) 0.007(3) -0.002(3)
C3 0.027(4) 0.043(4) 0.088(6) -0.007(4) -0.004(4) -0.003(3)
C4 0.021(3) 0.036(3) 0.029(3) -0.008(3) 0.002(2) -0.001(3)
C5 0.033(4) 0.037(3) 0.029(3) -0.005(3) 0.003(3) -0.004(3)
C6 0.032(4) 0.038(3) 0.039(4) -0.006(3) 0.007(3) -0.011(3)
C7 0.036(4) 0.033(3) 0.026(3) -0.003(3) 0.008(3) -0.006(3)
C8 0.019(3) 0.035(3) 0.027(3) -0.006(3) -0.002(2) 0.002(2)
C9 0.024(3) 0.033(3) 0.029(3) -0.007(3) -0.002(2) -0.006(3)
C10 0.044(4) 0.039(4) 0.031(4) 0.003(3) -0.002(3) -0.009(3)
C11 0.027(3) 0.035(3) 0.020(3) -0.004(2) -0.002(3) 0.005(3)
C12 0.031(4) 0.043(3) 0.036(3) -0.015(3) -0.010(3) 0.015(3)
C13 0.046(4) 0.031(3) 0.042(4) -0.003(3) -0.007(3) 0.002(3)
C14 0.033(4) 0.037(3) 0.028(3) -0.008(3) 0.005(3) -0.007(3)
C15 0.031(4) 0.040(3) 0.031(3) -0.004(3) -0.006(3) -0.002(3)
C16 0.034(3) 0.037(3) 0.024(3) 0.003(3) 0.000(3) 0.000(3)
C17 0.041(5) 0.042(4) 0.047(4) -0.006(3) 0.000(3) -0.006(3)

loop_
_atom_type_symbol
_atom_type_description
_atom_type_scat_dispersion_real
_atom_type_scat_dispersion_imag
_atom_type_scat_source
C C 0.0033 0.0016 'International Tables Vol C Tables 4.2.6.8 and 6.1.1.4'
H H 0.0000 0.0000 'International Tables Vol C Tables 4.2.6.8 and 6.1.1.4'
S S 0.1246 0.1234 'International Tables Vol C Tables 4.2.6.8 and 6.1.1.4'
O O 0.0106 0.0060 'International Tables Vol C Tables 4.2.6.8 and 6.1.1.4'
I I -0.4742 1.8119 'International Tables Vol C Tables 4.2.6.8 and 6.1.1.4'
N N 0.0061 0.0033 'International Tables Vol C Tables 4.2.6.8 and 6.1.1.4'

loop_
_geom_angle_atom_site_label_1
_geom_angle_atom_site_label_2
_geom_angle_atom_site_label_3
_geom_angle
_geom_angle_site_symmetry_1
_geom_angle_site_symmetry_3
_geom_angle_publ_flag
O2 S1 O1 119.4(3) . . ?
O2 S1 N1 106.8(3) . . ?
O1 S1 N1 106.5(3) . . ?
O2 S1 C11 108.9(3) . . ?
O1 S1 C11 109.2(3) . . ?
N1 S1 C11 104.9(3) . . ?
C4 N1 C1 115.3(5) . . ?
C4 N1 S1 114.6(4) . . ?
C1 N1 S1 115.6(4) . . ?
N1 C1 C2 112.6(5) . . ?
C3 C2 C1 111.2(6) . . ?
C3 C2 I1 110.4(5) . . ?
C1 C2 I1 110.2(4) . . ?
C5 C4 C9 120.1(6) . . ?
C5 C4 N1 121.3(6) . . ?
C9 C4 N1 118.5(5) . . ?
C4 C5 C6 120.7(6) . . ?
C7 C6 C5 121.5(6) . . ?
C6 C7 C8 116.8(6) . . ?
C6 C7 C10 121.6(6) . . ?
C8 C7 C10 121.6(6) . . ?
C9 C8 C7 122.2(6) . . ?
C9 C8 I2 117.2(4) . . ?
C7 C8 I2 120.6(5) . . ?
C4 C9 C8 118.8(6) . . ?
C16 C11 C12 119.9(6) . . ?
C16 C11 S1 120.7(5) . . ?
C12 C11 S1 118.9(5) . . ?
C13 C12 C11 118.1(6) . . ?
C14 C13 C12 122.8(7) . . ?
C13 C14 C15 118.0(6) . . ?
C13 C14 C17 122.1(6) . . ?
C15 C14 C17 119.9(6) . . ?
C16 C15 C14 121.1(6) . . ?
C11 C16 C15 120.1(6) . . ?

loop_
_geom_bond_atom_site_label_1
_geom_bond_atom_site_label_2
_geom_bond_distance
_geom_bond_site_symmetry_2
_geom_bond_publ_flag
I1 C2 2.169(7) . ?
I2 C8 2.116(6) . ?
S1 O2 1.433(4) . ?
S1 O1 1.438(5) . ?
S1 N1 1.656(5) . ?
S1 C11 1.750(7) . ?
N1 C4 1.463(8) . ?
N1 C1 1.482(8) . ?
C1 C2 1.510(9) . ?
C2 C3 1.495(10) . ?
C4 C5 1.365(9) . ?
C4 C9 1.376(8) . ?
C5 C6 1.389(9) . ?
C6 C7 1.376(10) . ?
C7 C8 1.400(9) . ?
C7 C10 1.485(9) . ?
C8 C9 1.396(8) . ?
C11 C16 1.379(9) . ?
C11 C12 1.416(9) . ?
C12 C13 1.383(10) . ?
C13 C14 1.374(10) . ?
C14 C15 1.394(9) . ?
C14 C17 1.501(10) . ?
C15 C16 1.384(9) . ?

loop_
_cod_related_entry_id
_cod_related_entry_database
_cod_related_entry_code
1 ChemSpider 30658867
